data_4084019
loop_
_publ_author_name
'Li, Ying-Zhou'
'Ganguly, Rakesh'
'Leong, Weng Kee'

_publ_section_title
;
 Binuclear Oxidative Addition of Sb--Cl Bonds: A Facile Synthetic Route to
 Main Group--Transition Element Clusters and Rings
;
_journal_issue 14
_journal_name_full Organometallics
_journal_page_first 3867
_journal_paper_doi 10.1021/om500565d
_journal_volume 33
_journal_year 2014
_chemical_formula_sum 'C17 H5 Cl2 O11 Os3 Sb'
_chemical_formula_weight 1148.46
_chemical_name_systematic
; 
 ? 
;
_space_group_IT_number 33
_symmetry_cell_setting orthorhombic
_symmetry_space_group_name_Hall 'P 2c -2n'
_symmetry_space_group_name_H-M 'P n a 21'
_atom_sites_solution_hydrogens geom
_atom_sites_solution_primary direct
_atom_sites_solution_secondary difmap
_audit_creation_method SHELXL-97
_cell_angle_alpha 90.00
_cell_angle_beta 90.00
_cell_angle_gamma 90.00
_cell_formula_units_Z 8
_cell_length_a 38.203(6)
_cell_length_b 11.441(2)
_cell_length_c 11.4284(16)
_cell_measurement_reflns_used 9851
_cell_measurement_temperature 103(2)
_cell_measurement_theta_max 29.87
_cell_measurement_theta_min 2.39
_cell_volume 4995.1(14)
_computing_cell_refinement 'Bruker SAINT'
_computing_data_collection 'Bruker APEX2'
_computing_data_reduction 'Bruker SAINT'
_computing_molecular_graphics 'Bruker SHELXTL'
_computing_publication_material 'Bruker SHELXTL'
_computing_structure_refinement 'SHELXL-97 (Sheldrick, 1997)'
_computing_structure_solution 'SHELXS-97 (Sheldrick, 1990)'
_diffrn_ambient_temperature 103(2)
_diffrn_measured_fraction_theta_full 0.994
_diffrn_measured_fraction_theta_max 0.994
_diffrn_measurement_device_type 'Bruker APEX-II CCD'
_diffrn_measurement_method '\f and \w scans'
_diffrn_radiation_monochromator graphite
_diffrn_radiation_source 'fine-focus sealed tube'
_diffrn_radiation_type MoK\a
_diffrn_radiation_wavelength 0.71073
_diffrn_reflns_av_R_equivalents 0.0614
_diffrn_reflns_av_sigmaI/netI 0.0537
_diffrn_reflns_limit_h_max 55
_diffrn_reflns_limit_h_min 0
_diffrn_reflns_limit_k_max 16
_diffrn_reflns_limit_k_min 0
_diffrn_reflns_limit_l_max 16
_diffrn_reflns_limit_l_min -16
_diffrn_reflns_number 95265
_diffrn_reflns_theta_full 31.13
_diffrn_reflns_theta_max 31.13
_diffrn_reflns_theta_min 2.07
_diffrn_standards_number 0
_exptl_absorpt_coefficient_mu 16.549
_exptl_absorpt_correction_T_max 0.21
_exptl_absorpt_correction_T_min 0.14
_exptl_absorpt_correction_type multi-scan
_exptl_absorpt_process_details 'SADABS V2012/1 (Bruker AXS Inc.)'
_exptl_crystal_colour yellow
_exptl_crystal_density_diffrn 3.054
_exptl_crystal_density_method 'not measured'
_exptl_crystal_description block
_exptl_crystal_F_000 4064
_exptl_crystal_size_max 0.26
_exptl_crystal_size_mid 0.18
_exptl_crystal_size_min 0.14
_refine_diff_density_max 1.382
_refine_diff_density_min -1.813
_refine_diff_density_rms 0.391
_refine_ls_abs_structure_details 'Flack H D (1983), Acta Cryst. A39, 876-881'
_refine_ls_abs_structure_Flack 0.010(5)
_refine_ls_extinction_method none
_refine_ls_goodness_of_fit_ref 1.124
_refine_ls_hydrogen_treatment constr
_refine_ls_matrix_type full
_refine_ls_number_parameters 641
_refine_ls_number_reflns 16005
_refine_ls_number_restraints 274
_refine_ls_restrained_S_all 1.118
_refine_ls_R_factor_all 0.0361
_refine_ls_R_factor_gt 0.0306
_refine_ls_shift/su_max 0.001
_refine_ls_shift/su_mean 0.000
_refine_ls_structure_factor_coef Fsqd
_refine_ls_weighting_details 'calc w=1/[\s^2^(Fo^2^)+(0.0439P)^2^+1.9192P] where P=(Fo^2^+2Fc^2^)/3'
_refine_ls_weighting_scheme calc
_refine_ls_wR_factor_gt 0.0711
_refine_ls_wR_factor_ref 0.0896
_reflns_number_gt 14795
_reflns_number_total 16005
_reflns_threshold_expression >2sigma(I)
_cod_data_source_file om500565d_si_003.cif
_cod_data_source_block lwk294s
_cod_depositor_comments
;
The following automatic conversions were performed:

'_symmetry_cell_setting' value 'Orthorhombic' changed to
'orthorhombic' according to
/usr/data/users/saulius/crontab/automatic-downloads/rss-feeds/ACS/lib/dictionaries/cif_core.dic
dictionary named 'cif_core.dic' version 2.4.2 from 2011-04-26.

Automatic conversion script
Id: cif_fix_values 2281 2013-09-26 08:29:07Z andrius 

 Adding full bibliography for 4084009--4084020.cif.
;
_cod_original_cell_volume 4995.2(14)
_cod_original_sg_symbol_H-M Pna2(1)
_cod_database_code 4084019

loop_
_symmetry_equiv_pos_as_xyz
'x, y, z'
'-x, -y, z+1/2'
'x+1/2, -y+1/2, z'
'-x+1/2, y+1/2, z+1/2'

loop_
_atom_site_label
_atom_site_type_symbol
_atom_site_fract_x
_atom_site_fract_y
_atom_site_fract_z
_atom_site_U_iso_or_equiv
_atom_site_adp_type
_atom_site_occupancy
_atom_site_symmetry_multiplicity
_atom_site_calc_flag
_atom_site_refinement_flags
_atom_site_disorder_assembly
_atom_site_disorder_group
Os1 Os 0.113390(9) 0.77124(3) 0.51096(3) 0.01372(7) Uani 1 1 d . . .
Os2 Os 0.054135(10) 0.93767(3) 0.52274(3) 0.01667(7) Uani 1 1 d . . .
Os3 Os 0.069636(9) 0.79971(3) 0.91026(3) 0.01169(7) Uani 1 1 d . . .
Os5 Os 0.178423(10) 0.22135(3) -0.04803(3) 0.01557(7) Uani 1 1 d . . .
Os6 Os 0.235095(8) 0.20618(3) 0.12670(3) 0.01223(7) Uani 1 1 d . . .
Os7 Os 0.190303(8) 0.60554(3) 0.09850(3) 0.01124(6) Uani 1 1 d D . .
Sb4 Sb 0.065286(15) 0.76987(5) 0.67816(5) 0.01133(11) Uani 1 1 d . . .
Sb8 Sb 0.186568(14) 0.37268(5) 0.12735(5) 0.01191(11) Uani 1 1 d D A .
Cl31 Cl 0.13032(6) 0.8509(2) 0.8834(2) 0.0215(5) Uani 1 1 d . . .
Cl32 Cl 0.05466(7) 1.0038(2) 0.8851(2) 0.0214(5) Uani 1 1 d . . .
Cl71 Cl 0.20839(7) 0.6170(2) 0.3010(2) 0.0236(5) Uani 1 1 d . A .
Cl72 Cl 0.12976(14) 0.6116(4) 0.1655(5) 0.0200(8) Uani 0.551(5) 1 d PD A 1
O72 O 0.2676(4) 0.6065(15) 0.0366(17) 0.040(4) Uani 0.551(5) 1 d PD A 1
C72 C 0.2394(5) 0.6024(18) 0.0576(18) 0.018(4) Uani 0.551(5) 1 d PDU A 1
Cl72 Cl 0.25089(15) 0.5860(5) 0.0368(5) 0.0200(8) Uani 0.449(5) 1 d PD A 2
O72 O 0.1138(4) 0.6194(19) 0.187(2) 0.040(4) Uani 0.449(5) 1 d PD A 2
C72 C 0.1411(6) 0.616(3) 0.155(2) 0.018(4) Uani 0.449(5) 1 d PDU A 2
O11 O 0.06576(19) 0.5969(7) 0.3802(6) 0.0256(16) Uani 1 1 d . . .
O12 O 0.1622(2) 0.9509(9) 0.6300(8) 0.048(3) Uani 1 1 d . . .
O13 O 0.1461(2) 0.8636(7) 0.2831(6) 0.0277(17) Uani 1 1 d . . .
O14 O 0.1645(2) 0.5793(8) 0.5807(7) 0.036(2) Uani 1 1 d . . .
O21 O 0.0068(2) 0.7738(7) 0.3798(7) 0.034(2) Uani 1 1 d . . .
O22 O 0.1021(3) 1.1078(8) 0.6585(7) 0.045(2) Uani 1 1 d . . .
O23 O 0.0661(3) 1.0743(8) 0.2955(7) 0.051(3) Uani 1 1 d . . .
O24 O -0.0072(2) 1.0604(8) 0.6406(7) 0.039(2) Uani 1 1 d . . .
O31 O -0.00809(19) 0.7519(7) 0.9232(7) 0.0277(16) Uani 1 1 d . . .
O32 O 0.0877(2) 0.5422(7) 0.9259(7) 0.0299(17) Uani 1 1 d . . .
O33 O 0.07527(19) 0.8421(7) 1.1770(6) 0.0251(16) Uani 1 1 d . . .
O51 O 0.2252(2) 0.3824(8) -0.2018(8) 0.037(2) Uani 1 1 d . . .
O52 O 0.2073(2) 0.0084(7) -0.1833(7) 0.0287(17) Uani 1 1 d . . .
O53 O 0.13011(19) 0.0705(7) 0.1132(8) 0.0327(18) Uani 1 1 d . . .
O54 O 0.1143(3) 0.3098(8) -0.1857(9) 0.050(3) Uani 1 1 d . . .
O61 O 0.2838(2) 0.3502(7) -0.0334(7) 0.0318(18) Uani 1 1 d . . .
O62 O 0.26482(18) -0.0257(6) 0.0379(7) 0.0250(16) Uani 1 1 d . . .
O63 O 0.1886(2) 0.0683(7) 0.2989(7) 0.0290(17) Uani 1 1 d . . .
O64 O 0.2794(3) 0.2696(7) 0.3370(8) 0.041(2) Uani 1 1 d . . .
O71 O 0.1671(2) 0.5708(7) -0.1517(6) 0.0297(17) Uani 1 1 d . . .
O73 O 0.1963(2) 0.8740(6) 0.0857(7) 0.0294(17) Uani 1 1 d . . .
C11 C 0.0823(2) 0.6605(9) 0.4286(8) 0.0178(18) Uani 1 1 d U . .
C12 C 0.1428(3) 0.8843(10) 0.5905(9) 0.025(2) Uani 1 1 d U . .
C13 C 0.1341(2) 0.8276(9) 0.3672(8) 0.0176(18) Uani 1 1 d U . .
C14 C 0.1453(3) 0.6470(10) 0.5541(9) 0.026(2) Uani 1 1 d U . .
C21 C 0.0242(3) 0.8302(9) 0.4325(8) 0.021(2) Uani 1 1 d U . .
C22 C 0.0836(3) 1.0443(10) 0.6119(9) 0.027(2) Uani 1 1 d U . .
C23 C 0.0619(3) 1.0250(10) 0.3785(10) 0.027(2) Uani 1 1 d U . .
C24 C 0.0145(3) 1.0115(10) 0.5943(10) 0.028(2) Uani 1 1 d U . .
C31 C 0.0206(3) 0.7688(8) 0.9204(8) 0.0190(18) Uani 1 1 d U . .
C32 C 0.0811(2) 0.6396(9) 0.9228(9) 0.0188(18) Uani 1 1 d U . .
C33 C 0.0737(2) 0.8278(8) 1.0785(8) 0.0177(18) Uani 1 1 d U . .
C41 C 0.0308(3) 0.6231(9) 0.6547(8) 0.0206(19) Uani 1 1 d U . .
C42 C 0.0444(3) 0.5121(10) 0.6667(10) 0.030(2) Uani 1 1 d U . .
H42 H 0.0690 0.5028 0.6748 0.035 Uiso 1 1 calc R . .
C43 C 0.0236(4) 0.4149(13) 0.6675(12) 0.045(3) Uani 1 1 d U . .
H43 H 0.0337 0.3399 0.6786 0.054 Uiso 1 1 calc R . .
C44 C -0.0099(4) 0.4254(12) 0.6530(11) 0.042(3) Uani 1 1 d U . .
H44 H -0.0243 0.3577 0.6514 0.050 Uiso 1 1 calc R . .
C45 C -0.0244(3) 0.5324(12) 0.6400(11) 0.040(3) Uani 1 1 d U . .
H45 H -0.0490 0.5384 0.6306 0.048 Uiso 1 1 calc R . .
C46 C -0.0038(3) 0.6375(11) 0.6399(10) 0.030(2) Uani 1 1 d U . .
H46 H -0.0140 0.7125 0.6300 0.036 Uiso 1 1 calc R . .
C51 C 0.2097(3) 0.3228(10) -0.1447(9) 0.024(2) Uani 1 1 d U . .
C52 C 0.1968(3) 0.0853(9) -0.1351(9) 0.022(2) Uani 1 1 d U . .
C53 C 0.1491(3) 0.1239(9) 0.0542(8) 0.0200(19) Uani 1 1 d U . .
C54 C 0.1387(3) 0.2738(10) -0.1316(10) 0.028(2) Uani 1 1 d U . .
C61 C 0.2658(2) 0.2972(8) 0.0227(9) 0.0191(18) Uani 1 1 d U . .
C62 C 0.2553(2) 0.0590(8) 0.0690(8) 0.0155(17) Uani 1 1 d U . .
C63 C 0.2053(2) 0.1173(8) 0.2324(9) 0.0170(18) Uani 1 1 d U . .
C64 C 0.2629(3) 0.2441(9) 0.2569(9) 0.022(2) Uani 1 1 d U . .
C71 C 0.1757(3) 0.5872(8) -0.0609(8) 0.0186(18) Uani 1 1 d U A .
C73 C 0.1934(2) 0.7764(8) 0.0889(9) 0.0169(17) Uani 1 1 d U A .
C81 C 0.1501(4) 0.337(2) 0.2659(11) 0.014(3) Uani 0.551(5) 1 d PDU A 1
C82 C 0.1623(5) 0.338(2) 0.3811(14) 0.022(3) Uani 0.551(5) 1 d PDU A 1
H82 H 0.1866 0.3453 0.3974 0.026 Uiso 0.551(5) 1 calc PR A 1
C83 C 0.1386(5) 0.328(2) 0.4691(17) 0.033(4) Uani 0.551(5) 1 d PDU A 1
H83 H 0.1464 0.3240 0.5479 0.039 Uiso 0.551(5) 1 calc PR A 1
C84 C 0.1023(5) 0.324(2) 0.4442(18) 0.029(4) Uani 0.551(5) 1 d PDU A 1
H84 H 0.0863 0.3211 0.5077 0.035 Uiso 0.551(5) 1 calc PR A 1
C85 C 0.0898(4) 0.3254(17) 0.3364(16) 0.019(3) Uani 0.551(5) 1 d PDU A 1
H85 H 0.0654 0.3206 0.3212 0.022 Uiso 0.551(5) 1 calc PR A 1
C86 C 0.1139(4) 0.334(2) 0.2470(15) 0.019(3) Uani 0.551(5) 1 d PDU A 1
H86 H 0.1056 0.3375 0.1687 0.023 Uiso 0.551(5) 1 calc PR A 1
C81A C 0.1556(4) 0.346(3) 0.2825(13) 0.014(3) Uani 0.449(5) 1 d PDU A 2
C82A C 0.1714(5) 0.333(3) 0.3925(17) 0.022(3) Uani 0.449(5) 1 d PDU A 2
H82A H 0.1961 0.3315 0.4004 0.026 Uiso 0.449(5) 1 calc PR A 2
C83A C 0.1503(6) 0.322(3) 0.4872(19) 0.033(4) Uani 0.449(5) 1 d PDU A 2
H83A H 0.1606 0.3115 0.5622 0.039 Uiso 0.449(5) 1 calc PR A 2
C84A C 0.1131(6) 0.324(3) 0.478(2) 0.029(4) Uani 0.449(5) 1 d PDU A 2
H84A H 0.0995 0.3197 0.5471 0.035 Uiso 0.449(5) 1 calc PR A 2
C85A C 0.0969(5) 0.333(2) 0.3764(19) 0.019(3) Uani 0.449(5) 1 d PDU A 2
H85A H 0.0721 0.3338 0.3696 0.022 Uiso 0.449(5) 1 calc PR A 2
C86A C 0.1189(5) 0.341(2) 0.2811(18) 0.019(3) Uani 0.449(5) 1 d PDU A 2
H86A H 0.1080 0.3437 0.2064 0.023 Uiso 0.449(5) 1 calc PR A 2

loop_
_atom_site_aniso_label
_atom_site_aniso_U_11
_atom_site_aniso_U_22
_atom_site_aniso_U_33
_atom_site_aniso_U_23
_atom_site_aniso_U_13
_atom_site_aniso_U_12
Os1 0.00980(14) 0.01905(16) 0.01233(15) -0.00377(13) 0.00126(12) -0.00182(12)
Os2 0.02322(18) 0.01387(16) 0.01294(14) -0.00110(14) 0.00052(14) 0.00401(13)
Os3 0.01055(14) 0.01315(15) 0.01138(14) -0.00080(12) -0.00109(12) 0.00176(12)
Os5 0.01699(17) 0.01196(15) 0.01776(16) -0.00205(13) -0.00558(13) -0.00037(13)
Os6 0.01074(14) 0.00957(14) 0.01639(16) 0.00091(12) -0.00145(12) -0.00017(11)
Os7 0.01119(14) 0.00977(14) 0.01277(14) 0.00046(12) 0.00034(12) 0.00062(11)
Sb4 0.0096(2) 0.0134(3) 0.0110(3) -0.0017(2) 0.0002(2) -0.0002(2)
Sb8 0.0111(2) 0.0091(2) 0.0155(3) 0.0005(2) -0.0004(2) -0.00014(19)
Cl31 0.0133(10) 0.0232(11) 0.0282(12) -0.0040(9) -0.0025(8) -0.0023(8)
Cl32 0.0290(12) 0.0160(10) 0.0191(11) -0.0008(8) 0.0000(9) 0.0066(9)
Cl71 0.0285(12) 0.0254(12) 0.0170(10) -0.0020(9) -0.0080(9) 0.0002(10)
Cl72 0.018(2) 0.0167(16) 0.0253(19) 0.0031(13) -0.0009(18) 0.0005(17)
O72 0.009(6) 0.042(7) 0.070(10) -0.011(7) 0.001(6) -0.006(5)
C72 0.019(4) 0.017(4) 0.019(4) -0.001(2) 0.000(2) -0.001(2)
Cl72 0.018(2) 0.0167(16) 0.0253(19) 0.0031(13) -0.0009(18) 0.0005(17)
O72 0.009(6) 0.042(7) 0.070(10) -0.011(7) 0.001(6) -0.006(5)
C72 0.019(4) 0.017(4) 0.019(4) -0.001(2) 0.000(2) -0.001(2)
O11 0.022(4) 0.028(4) 0.027(4) -0.012(3) -0.003(3) -0.007(3)
O12 0.038(5) 0.072(7) 0.035(5) -0.021(5) 0.006(4) -0.034(5)
O13 0.027(4) 0.032(4) 0.025(4) -0.006(3) 0.006(3) -0.011(3)
O14 0.031(4) 0.045(5) 0.033(4) -0.004(4) -0.005(3) 0.029(4)
O21 0.035(5) 0.031(4) 0.036(5) -0.013(3) -0.018(4) 0.013(4)
O22 0.067(6) 0.037(5) 0.031(5) -0.008(4) 0.007(4) -0.028(5)
O23 0.103(8) 0.028(5) 0.021(4) 0.003(4) 0.013(5) 0.001(5)
O24 0.031(4) 0.058(6) 0.028(4) -0.004(4) -0.003(3) 0.030(4)
O31 0.014(3) 0.043(4) 0.026(4) -0.003(3) 0.003(3) 0.001(3)
O32 0.034(4) 0.020(4) 0.036(4) 0.001(3) -0.001(3) 0.008(3)
O33 0.024(4) 0.031(4) 0.020(3) -0.005(3) -0.006(3) 0.004(3)
O51 0.046(5) 0.032(5) 0.034(4) 0.007(4) 0.003(4) -0.007(4)
O52 0.028(4) 0.023(4) 0.035(4) -0.005(3) -0.006(3) 0.008(3)
O53 0.019(4) 0.027(4) 0.051(5) 0.000(4) 0.000(4) -0.007(3)
O54 0.058(6) 0.036(5) 0.056(6) -0.015(5) -0.038(5) 0.024(5)
O61 0.031(4) 0.026(4) 0.038(4) 0.000(3) 0.013(4) -0.013(3)
O62 0.021(4) 0.018(3) 0.035(4) -0.004(3) 0.001(3) 0.004(3)
O63 0.038(4) 0.023(4) 0.026(4) 0.010(3) 0.001(3) -0.010(3)
O64 0.057(6) 0.025(4) 0.039(5) 0.003(4) -0.037(4) -0.009(4)
O71 0.045(5) 0.026(4) 0.018(4) 0.000(3) -0.006(3) 0.003(4)
O73 0.051(5) 0.010(3) 0.027(4) 0.001(3) 0.005(4) -0.010(3)
C11 0.018(3) 0.020(3) 0.016(3) -0.006(3) 0.000(3) 0.001(3)
C12 0.025(4) 0.032(4) 0.019(3) -0.003(3) 0.004(3) -0.009(3)
C13 0.012(3) 0.019(3) 0.022(3) -0.006(3) -0.002(3) 0.002(3)
C14 0.025(4) 0.031(4) 0.023(4) -0.001(3) -0.002(3) 0.004(3)
C21 0.020(4) 0.022(4) 0.021(4) -0.001(3) -0.004(3) 0.001(3)
C22 0.037(4) 0.027(4) 0.017(4) 0.003(3) 0.004(3) -0.004(3)
C23 0.033(4) 0.021(4) 0.029(4) -0.001(3) 0.004(3) 0.004(3)
C24 0.031(4) 0.030(4) 0.023(4) 0.001(3) -0.003(3) 0.005(3)
C31 0.021(4) 0.018(3) 0.018(3) -0.001(3) -0.002(3) -0.001(3)
C32 0.014(3) 0.021(3) 0.021(3) 0.004(3) -0.005(3) 0.000(3)
C33 0.018(3) 0.015(3) 0.020(3) 0.000(3) -0.003(3) 0.007(3)
C41 0.019(3) 0.026(4) 0.017(3) -0.002(3) 0.004(3) -0.005(3)
C42 0.033(4) 0.026(4) 0.030(4) -0.001(3) 0.000(3) -0.005(3)
C43 0.052(5) 0.042(5) 0.041(5) 0.000(4) 0.002(4) -0.005(4)
C44 0.047(5) 0.041(5) 0.038(5) -0.007(4) 0.003(4) -0.011(4)
C45 0.033(4) 0.048(5) 0.041(4) -0.004(4) -0.001(4) -0.013(4)
C46 0.022(4) 0.036(4) 0.031(4) -0.003(4) 0.006(3) -0.002(3)
C51 0.026(4) 0.024(4) 0.021(4) -0.002(3) -0.007(3) -0.001(3)
C52 0.023(4) 0.021(4) 0.022(4) 0.004(3) -0.005(3) -0.001(3)
C53 0.017(3) 0.019(4) 0.023(4) -0.005(3) -0.002(3) 0.001(3)
C54 0.029(4) 0.024(4) 0.030(4) -0.012(3) -0.006(3) 0.001(3)
C61 0.018(3) 0.018(3) 0.021(3) 0.001(3) 0.001(3) 0.003(3)
C62 0.013(3) 0.017(3) 0.017(3) 0.000(3) -0.002(3) 0.001(3)
C63 0.016(3) 0.011(3) 0.025(4) -0.003(3) -0.003(3) -0.004(3)
C64 0.020(4) 0.019(4) 0.027(4) 0.002(3) -0.006(3) -0.002(3)
C71 0.021(3) 0.016(3) 0.018(3) 0.003(3) 0.001(3) 0.005(3)
C73 0.017(3) 0.016(3) 0.017(3) -0.001(3) 0.000(3) -0.001(3)
C81 0.011(4) 0.013(4) 0.017(4) -0.002(3) 0.003(3) 0.000(3)
C82 0.021(4) 0.024(4) 0.022(4) 0.001(3) 0.001(3) -0.001(3)
C83 0.033(5) 0.033(4) 0.031(4) 0.002(3) 0.002(3) -0.001(3)
C84 0.029(5) 0.030(4) 0.029(5) 0.001(3) 0.001(3) 0.000(3)
C85 0.019(4) 0.019(4) 0.019(4) 0.000(3) -0.002(3) -0.002(3)
C86 0.019(4) 0.018(4) 0.020(4) 0.000(3) -0.002(3) -0.001(3)
C81A 0.011(4) 0.013(4) 0.017(4) -0.002(3) 0.003(3) 0.000(3)
C82A 0.021(4) 0.024(4) 0.022(4) 0.001(3) 0.001(3) -0.001(3)
C83A 0.033(5) 0.033(4) 0.031(4) 0.002(3) 0.002(3) -0.001(3)
C84A 0.029(5) 0.030(4) 0.029(5) 0.001(3) 0.001(3) 0.000(3)
C85A 0.019(4) 0.019(4) 0.019(4) 0.000(3) -0.002(3) -0.002(3)
C86A 0.019(4) 0.018(4) 0.020(4) 0.000(3) -0.002(3) -0.001(3)

loop_
_atom_type_symbol
_atom_type_description
_atom_type_scat_dispersion_real
_atom_type_scat_dispersion_imag
_atom_type_scat_source
C C 0.0033 0.0016 'International Tables Vol C Tables 4.2.6.8 and 6.1.1.4'
H H 0.0000 0.0000 'International Tables Vol C Tables 4.2.6.8 and 6.1.1.4'
O O 0.0106 0.0060 'International Tables Vol C Tables 4.2.6.8 and 6.1.1.4'
Cl Cl 0.1484 0.1585 'International Tables Vol C Tables 4.2.6.8 and 6.1.1.4'
Sb Sb -0.5866 1.5461 'International Tables Vol C Tables 4.2.6.8 and 6.1.1.4'
Os Os -1.2165 7.6030 'International Tables Vol C Tables 4.2.6.8 and 6.1.1.4'

loop_
_geom_angle_atom_site_label_1
_geom_angle_atom_site_label_2
_geom_angle_atom_site_label_3
_geom_angle
C13 Os1 C14 101.8(4)
C13 Os1 C12 86.5(4)
C14 Os1 C12 90.4(5)
C13 Os1 C11 93.1(4)
C14 Os1 C11 91.6(4)
C12 Os1 C11 178.0(4)
C13 Os1 Sb4 153.8(3)
C14 Os1 Sb4 104.4(3)
C12 Os1 Sb4 93.9(3)
C11 Os1 Sb4 85.6(3)
C13 Os1 Os2 97.8(3)
C14 Os1 Os2 160.3(3)
C12 Os1 Os2 89.5(3)
C11 Os1 Os2 88.6(3)
Sb4 Os1 Os2 56.022(17)
C24 Os2 C22 87.6(5)
C24 Os2 C23 104.8(5)
C22 Os2 C23 91.9(5)
C24 Os2 C21 92.3(4)
C22 Os2 C21 179.8(5)
C23 Os2 C21 88.0(4)
C24 Os2 Sb4 99.2(3)
C22 Os2 Sb4 90.6(3)
C23 Os2 Sb4 156.0(3)
C21 Os2 Sb4 89.5(3)
C24 Os2 Os1 155.0(3)
C22 Os2 Os1 89.1(3)
C23 Os2 Os1 100.1(3)
C21 Os2 Os1 91.1(3)
Sb4 Os2 Os1 56.061(16)
C32 Os3 C31 92.5(4)
C32 Os3 C33 93.8(4)
C31 Os3 C33 92.8(4)
C32 Os3 Cl31 91.2(3)
C31 Os3 Cl31 174.8(3)
C33 Os3 Cl31 90.5(3)
C32 Os3 Cl32 177.5(3)
C31 Os3 Cl32 87.4(3)
C33 Os3 Cl32 88.7(3)
Cl31 Os3 Cl32 88.74(9)
C32 Os3 Sb4 88.1(3)
C31 Os3 Sb4 88.6(3)
C33 Os3 Sb4 177.6(3)
Cl31 Os3 Sb4 87.97(6)
Cl32 Os3 Sb4 89.47(6)
C54 Os5 C53 91.4(5)
C54 Os5 C52 106.3(4)
C53 Os5 C52 93.2(4)
C54 Os5 C51 90.9(5)
C53 Os5 C51 177.0(4)
C52 Os5 C51 88.0(4)
C54 Os5 Sb8 105.5(3)
C53 Os5 Sb8 89.3(3)
C52 Os5 Sb8 148.0(3)
C51 Os5 Sb8 88.2(3)
C54 Os5 Os6 161.7(3)
C53 Os5 Os6 89.0(3)
C52 Os5 Os6 91.9(3)
C51 Os5 Os6 88.2(3)
Sb8 Os5 Os6 56.214(16)
C64 Os6 C63 87.7(4)
C64 Os6 C62 104.0(4)
C63 Os6 C62 89.4(4)
C64 Os6 C61 91.1(4)
C63 Os6 C61 178.8(4)
C62 Os6 C61 91.0(4)
C64 Os6 Sb8 103.1(3)
C63 Os6 Sb8 88.0(3)
C62 Os6 Sb8 152.7(3)
C61 Os6 Sb8 92.2(3)
C64 Os6 Os5 159.6(3)
C63 Os6 Os5 91.2(3)
C62 Os6 Os5 96.4(3)
C61 Os6 Os5 89.8(3)
Sb8 Os6 Os5 56.493(17)
C71 Os7 C72 92.9(7)
C71 Os7 C73 94.2(4)
C72 Os7 C73 87.0(7)
C71 Os7 C72 92.2(9)
C72 Os7 C72 174.6(10)
C73 Os7 C72 90.8(9)
C71 Os7 Cl71 176.8(3)
C72 Os7 Cl71 87.4(6)
C73 Os7 Cl71 89.0(3)
C72 Os7 Cl71 87.6(8)
C71 Os7 Cl72 89.5(3)
C72 Os7 Cl72 5.1(6)
C73 Os7 Cl72 91.0(3)
C72 Os7 Cl72 177.4(9)
Cl71 Os7 Cl72 90.61(15)
C71 Os7 Cl72 91.5(3)
C72 Os7 Cl72 175.7(6)
C73 Os7 Cl72 92.6(3)
C72 Os7 Cl72 1.9(9)
Cl71 Os7 Cl72 88.23(14)
Cl72 Os7 Cl72 176.11(18)
C71 Os7 Sb8 89.6(3)
C72 Os7 Sb8 93.6(6)
C73 Os7 Sb8 176.1(3)
C72 Os7 Sb8 88.3(9)
Cl71 Os7 Sb8 87.22(6)
Cl72 Os7 Sb8 89.72(14)
Cl72 Os7 Sb8 86.51(12)
C41 Sb4 Os2 112.5(3)
C41 Sb4 Os1 109.8(3)
Os2 Sb4 Os1 67.917(19)
C41 Sb4 Os3 105.1(2)
Os2 Sb4 Os3 125.53(3)
Os1 Sb4 Os3 132.05(3)
C81 Sb8 C81A 8.1(9)
C81 Sb8 Os6 108.5(6)
C81A Sb8 Os6 106.5(8)
C81 Sb8 Os5 110.7(6)
C81A Sb8 Os5 117.6(8)
Os6 Sb8 Os5 67.293(18)
C81 Sb8 Os7 108.3(7)
C81A Sb8 Os7 105.6(9)
Os6 Sb8 Os7 132.29(2)
Os5 Sb8 Os7 123.88(3)
O72 C72 Os7 176.2(19)
O72 C72 Os7 178(3)
O11 C11 Os1 177.7(9)
O12 C12 Os1 174.2(9)
O13 C13 Os1 178.4(9)
O14 C14 Os1 177.0(11)
O21 C21 Os2 177.1(9)
O22 C22 Os2 176.0(9)
O23 C23 Os2 179.4(13)
O24 C24 Os2 174.9(11)
O31 C31 Os3 178.0(9)
O32 C32 Os3 177.3(9)
O33 C33 Os3 178.1(10)
C46 C41 C42 119.7(10)
C46 C41 Sb4 121.6(8)
C42 C41 Sb4 118.4(8)
C43 C42 C41 122.1(12)
C44 C43 C42 119.9(14)
C43 C44 C45 120.1(14)
C44 C45 C46 122.2(12)
C41 C46 C45 115.9(12)
O51 C51 Os5 175.3(10)
O52 C52 Os5 179.4(10)
O53 C53 Os5 175.9(9)
O54 C54 Os5 178.0(11)
O61 C61 Os6 177.8(9)
O62 C62 Os6 176.2(8)
O63 C63 Os6 176.5(9)
O64 C64 Os6 178.4(11)
O71 C71 Os7 176.5(9)
O73 C73 Os7 177.4(9)
C86 C81 C82 118.6(12)
C86 C81 Sb8 122.1(11)
C82 C81 Sb8 118.3(11)
C83 C82 C81 118.2(16)
C82 C83 C84 120.5(18)
C85 C84 C83 122.7(16)
C84 C85 C86 116.7(16)
C85 C86 C81 123.2(15)
C82A C81A C86A 115.7(13)
C82A C81A Sb8 121.2(13)
C86A C81A Sb8 123.0(13)
C83A C82A C81A 118.1(18)
C82A C83A C84A 122(2)
C85A C84A C83A 122.5(18)
C84A C85A C86A 114.4(18)
C85A C86A C81A 127.0(18)

loop_
_geom_bond_atom_site_label_1
_geom_bond_atom_site_label_2
_geom_bond_distance
Os1 C13 1.934(10)
Os1 C14 1.935(11)
Os1 C12 1.938(10)
Os1 C11 1.975(9)
Os1 Sb4 2.6512(7)
Os1 Os2 2.9612(6)
Os2 C24 1.919(11)
Os2 C22 1.947(11)
Os2 C23 1.950(11)
Os2 C21 1.971(10)
Os2 Sb4 2.6500(8)
Os3 C32 1.890(10)
Os3 C31 1.911(10)
Os3 C33 1.955(10)
Os3 Cl31 2.411(2)
Os3 Cl32 2.421(2)
Os3 Sb4 2.6795(8)
Os5 C54 1.890(11)
Os5 C53 1.965(10)
Os5 C52 1.977(11)
Os5 C51 2.000(11)
Os5 Sb8 2.6668(7)
Os5 Os6 2.9504(6)
Os6 C64 1.880(10)
Os6 C63 1.946(10)
Os6 C62 1.966(9)
Os6 C61 1.968(10)
Os6 Sb8 2.6582(7)
Os7 C71 1.917(10)
Os7 C72 1.933(19)
Os7 C73 1.961(9)
Os7 C72 1.99(2)
Os7 Cl71 2.419(2)
Os7 Cl72 2.430(6)
Os7 Cl72 2.437(5)
Os7 Sb8 2.6882(8)
Sb4 C41 2.151(10)
Sb8 C81 2.150(10)
Sb8 C81A 2.152(10)
O72 C72 1.105(19)
O72 C72 1.11(2)
O11 C11 1.111(11)
O12 C12 1.157(13)
O13 C13 1.142(12)
O14 C14 1.110(13)
O21 C21 1.105(12)
O22 C22 1.145(13)
O23 C23 1.116(14)
O24 C24 1.131(13)
O31 C31 1.112(12)
O32 C32 1.143(12)
O33 C33 1.139(11)
O51 C51 1.113(13)
O52 C52 1.112(13)
O53 C53 1.164(13)
O54 C54 1.194(14)
O61 C61 1.119(12)
O62 C62 1.094(11)
O63 C63 1.140(12)
O64 C64 1.148(12)
O71 C71 1.104(12)
O73 C73 1.122(11)
C41 C46 1.341(14)
C41 C42 1.380(15)
C42 C43 1.366(17)
C43 C44 1.296(19)
C44 C45 1.353(19)
C45 C46 1.437(17)
C81 C86 1.397(18)
C81 C82 1.397(18)
C82 C83 1.359(19)
C83 C84 1.42(2)
C84 C85 1.32(2)
C85 C86 1.380(19)
C81A C82A 1.402(19)
C81A C86A 1.406(19)
C82A C83A 1.36(2)
C83A C84A 1.43(3)
C84A C85A 1.32(3)
C85A C86A 1.38(2)
